data_1515695
loop_
_publ_author_name
'Spencer, John'
'Amin, Jahangir'
'Callear, Samantha K.'
'Tizzard, Graham J.'
'Coles, Simon J.'
'Coxhead, Peter'
'Guille, Matthew'

_publ_section_title
;
 Synthesis and evaluation of metallocene containing
 methylidene-1,3-dihydro-2H-indol-2-ones as kinase inhibitors.
;
_journal_issue 6
_journal_name_full 'Metallomics : integrated biometal science'
_journal_page_first 600
_journal_page_last 608
_journal_paper_doi 10.1039/c1mt00017a
_journal_volume 3
_journal_year 2011
_chemical_formula_moiety 'C20 H17 Fe N O'
_chemical_formula_sum 'C20 H17 Fe N O'
_chemical_formula_weight 343.20
_chemical_name_systematic
;
?
;
_space_group_IT_number 61
_symmetry_cell_setting orthorhombic
_symmetry_space_group_name_Hall '-P 2ac 2ab'
_symmetry_space_group_name_H-M 'P b c a'
_atom_sites_solution_hydrogens geom
_atom_sites_solution_primary direct
_atom_sites_solution_secondary difmap
_audit_creation_method SHELXL-97
_cell_angle_alpha 90.00
_cell_angle_beta 90.00
_cell_angle_gamma 90.00
_cell_formula_units_Z 8
_cell_length_a 17.4825(5)
_cell_length_b 7.3420(2)
_cell_length_c 23.1152(7)
_cell_measurement_reflns_used 21471
_cell_measurement_temperature 120(2)
_cell_measurement_theta_max 27.48
_cell_measurement_theta_min 2.91
_cell_volume 2966.99(15)
_computing_cell_refinement 'DENZO (Otwinowski & Minor, 1997) & COLLECT (Hooft, R.W.W., 1998)'
_computing_data_collection 'COLLECT (Hooft, R.W.W., 1998)'
_computing_data_reduction 'DENZO (Otwinowski & Minor, 1997) & COLLECT (Hooft, R.W.W., 1998)'
_computing_molecular_graphics 'OLEX2 (Dolomanov, Bourhis, Gildea, Howard & Puschmann, 2009)'
_computing_publication_material 'WINGX (Farrugia, 1998)'
_computing_structure_refinement 'SHELXL-97 (Sheldrick, 1997)'
_computing_structure_solution 'SHELXS-97 (Sheldrick, 1997)'
_diffrn_ambient_temperature 120(2)
_diffrn_detector_area_resol_mean 66.065
_diffrn_measured_fraction_theta_full 0.999
_diffrn_measured_fraction_theta_max 0.999
_diffrn_measurement_device_type 'Bruker-Nonius APEX II CCD camera on \k-goniostat'
_diffrn_measurement_method '\f & \w scans to fill the asymmetric unit'
_diffrn_radiation_monochromator '10cm confocal mirrors'
_diffrn_radiation_source 'Bruker Nonius FR591 Rotating Anode'
_diffrn_radiation_type MoK\a
_diffrn_radiation_wavelength 0.71073
_diffrn_reflns_av_R_equivalents 0.1137
_diffrn_reflns_av_sigmaI/netI 0.0806
_diffrn_reflns_limit_h_max 20
_diffrn_reflns_limit_h_min -22
_diffrn_reflns_limit_k_max 9
_diffrn_reflns_limit_k_min -9
_diffrn_reflns_limit_l_max 29
_diffrn_reflns_limit_l_min -30
_diffrn_reflns_number 22133
_diffrn_reflns_theta_full 27.48
_diffrn_reflns_theta_max 27.48
_diffrn_reflns_theta_min 2.92
_diffrn_standards_number 0
_exptl_absorpt_coefficient_mu 1.020
_exptl_absorpt_correction_T_max 0.9899
_exptl_absorpt_correction_T_min 0.7774
_exptl_absorpt_correction_type multi-scan
_exptl_absorpt_process_details 'SADABS 2007/2 (Sheldrick, G.M., 2007)'
_exptl_crystal_colour red
_exptl_crystal_density_diffrn 1.537
_exptl_crystal_density_method 'not measured'
_exptl_crystal_description needle
_exptl_crystal_F_000 1424
_exptl_crystal_size_max 0.26
_exptl_crystal_size_mid 0.02
_exptl_crystal_size_min 0.01
_refine_diff_density_max 0.599
_refine_diff_density_min -0.596
_refine_diff_density_rms 0.133
_refine_ls_extinction_method none
_refine_ls_goodness_of_fit_ref 1.154
_refine_ls_hydrogen_treatment constr
_refine_ls_matrix_type full
_refine_ls_number_parameters 209
_refine_ls_number_reflns 3408
_refine_ls_number_restraints 0
_refine_ls_restrained_S_all 1.154
_refine_ls_R_factor_all 0.1399
_refine_ls_R_factor_gt 0.0871
_refine_ls_shift/su_max 0.000
_refine_ls_shift/su_mean 0.000
_refine_ls_structure_factor_coef Fsqd
_refine_ls_weighting_details 'calc w=1/[\s^2^(Fo^2^)+(0.0000P)^2^+24.7014P] where P=(Fo^2^+2Fc^2^)/3'
_refine_ls_weighting_scheme calc
_refine_ls_wR_factor_gt 0.1426
_refine_ls_wR_factor_ref 0.1660
_reflns_number_gt 2262
_reflns_number_total 3408
_reflns_threshold_expression >2\s(I)
_cod_data_source_file c1mt00017a.txt
_cod_data_source_block 2009src0154
_cod_database_code 1515695

loop_
_symmetry_equiv_pos_as_xyz
'x, y, z'
'-x+1/2, -y, z+1/2'
'x+1/2, -y+1/2, -z'
'-x, y+1/2, -z+1/2'
'-x, -y, -z'
'x-1/2, y, -z-1/2'
'-x-1/2, y-1/2, z'
'x, -y-1/2, z-1/2'

loop_
_atom_site_label
_atom_site_type_symbol
_atom_site_fract_x
_atom_site_fract_y
_atom_site_fract_z
_atom_site_U_iso_or_equiv
_atom_site_adp_type
_atom_site_occupancy
_atom_site_symmetry_multiplicity
_atom_site_calc_flag
_atom_site_refinement_flags
C1 C 0.3682(3) 0.2336(8) 0.5562(2) 0.0161(11) Uani 1 1 d .
C2 C 0.3303(3) 0.2864(7) 0.5005(2) 0.0136(11) Uani 1 1 d .
C3 C 0.2475(3) 0.2646(8) 0.5103(2) 0.0146(11) Uani 1 1 d .
C4 C 0.1827(3) 0.3122(8) 0.4797(3) 0.0179(12) Uani 1 1 d .
H4 H 0.1872 0.3669 0.4426 0.021 Uiso 1 1 calc R
C5 C 0.1102(3) 0.2797(8) 0.5035(2) 0.0211(13) Uani 1 1 d .
H5 H 0.0655 0.3118 0.4825 0.025 Uiso 1 1 calc R
C6 C 0.1035(3) 0.2004(8) 0.5579(2) 0.0195(12) Uani 1 1 d .
H6 H 0.0542 0.1749 0.5731 0.023 Uiso 1 1 calc R
C7 C 0.1682(3) 0.1579(8) 0.5905(2) 0.0186(12) Uani 1 1 d .
H7 H 0.1636 0.1063 0.6280 0.022 Uiso 1 1 calc R
C8 C 0.2392(3) 0.1926(7) 0.5668(2) 0.0137(11) Uani 1 1 d .
C9 C 0.3741(3) 0.3423(7) 0.4565(2) 0.0159(12) Uani 1 1 d .
H9 H 0.4270 0.3556 0.4650 0.019 Uiso 1 1 calc R
C10 C 0.3520(3) 0.3852(7) 0.3976(2) 0.0133(11) Uani 1 1 d .
C11 C 0.3933(3) 0.5094(7) 0.3597(2) 0.0178(12) Uani 1 1 d .
H11 H 0.4377 0.5769 0.3698 0.021 Uiso 1 1 calc R
C12 C 0.3561(3) 0.5125(8) 0.3053(3) 0.0204(13) Uani 1 1 d .
H12 H 0.3703 0.5849 0.2730 0.024 Uiso 1 1 calc R
C13 C 0.2941(3) 0.3890(8) 0.3076(2) 0.0177(12) Uani 1 1 d .
H13 H 0.2598 0.3631 0.2768 0.021 Uiso 1 1 calc R
C14 C 0.2918(3) 0.3096(8) 0.3639(2) 0.0148(11) Uani 1 1 d .
H14 H 0.2560 0.2211 0.3768 0.018 Uiso 1 1 calc R
C15 C 0.4695(3) 0.0570(8) 0.3501(3) 0.0182(12) Uani 1 1 d .
H15 H 0.4859 0.0320 0.3885 0.022 Uiso 1 1 calc R
C16 C 0.5050(3) 0.1794(8) 0.3105(2) 0.0180(12) Uani 1 1 d .
H16 H 0.5491 0.2511 0.3180 0.022 Uiso 1 1 calc R
C17 C 0.4630(3) 0.1759(8) 0.2579(2) 0.0180(12) Uani 1 1 d .
H17 H 0.4741 0.2444 0.2241 0.022 Uiso 1 1 calc R
C18 C 0.4012(3) 0.0513(8) 0.2648(2) 0.0187(12) Uani 1 1 d .
H18 H 0.3641 0.0220 0.2363 0.022 Uiso 1 1 calc R
C19 C 0.4047(3) -0.0214(7) 0.3216(3) 0.0173(12) Uani 1 1 d .
H19 H 0.3702 -0.1071 0.3378 0.021 Uiso 1 1 calc R
C20 C 0.3233(3) 0.1128(9) 0.6511(2) 0.0210(13) Uani 1 1 d .
H20A H 0.3783 0.1013 0.6585 0.032 Uiso 1 1 calc R
H20B H 0.2985 -0.0053 0.6572 0.032 Uiso 1 1 calc R
H20C H 0.3014 0.2029 0.6776 0.032 Uiso 1 1 calc R
Fe1 Fe 0.39369(4) 0.25555(11) 0.32464(3) 0.01278(19) Uani 1 1 d .
N1 N 0.3113(3) 0.1711(7) 0.59216(19) 0.0160(10) Uani 1 1 d .
O1 O 0.4362(2) 0.2381(6) 0.56874(17) 0.0204(9) Uani 1 1 d .

loop_
_atom_site_aniso_label
_atom_site_aniso_U_11
_atom_site_aniso_U_22
_atom_site_aniso_U_33
_atom_site_aniso_U_23
_atom_site_aniso_U_13
_atom_site_aniso_U_12
C1 0.021(3) 0.011(3) 0.016(3) -0.001(2) -0.003(2) 0.005(2)
C2 0.017(3) 0.010(3) 0.014(3) 0.001(2) 0.000(2) 0.002(2)
C3 0.017(2) 0.012(3) 0.015(2) -0.001(2) 0.001(2) -0.002(2)
C4 0.019(3) 0.016(3) 0.019(3) 0.002(2) 0.002(2) 0.005(2)
C5 0.020(3) 0.027(3) 0.017(3) -0.004(2) -0.001(2) -0.001(3)
C6 0.014(3) 0.023(3) 0.021(3) -0.004(2) 0.003(2) 0.000(2)
C7 0.025(3) 0.015(3) 0.015(3) -0.001(2) 0.006(2) 0.003(2)
C8 0.017(3) 0.012(3) 0.011(3) -0.002(2) 0.001(2) 0.002(2)
C9 0.018(3) 0.012(3) 0.018(3) -0.005(2) -0.004(2) 0.001(2)
C10 0.015(3) 0.012(3) 0.013(3) -0.005(2) 0.007(2) 0.002(2)
C11 0.017(3) 0.016(3) 0.020(3) -0.003(2) 0.007(3) -0.001(2)
C12 0.027(3) 0.016(3) 0.018(3) 0.002(2) 0.002(3) 0.007(3)
C13 0.018(3) 0.022(3) 0.013(3) 0.000(2) 0.002(2) 0.011(2)
C14 0.012(3) 0.016(3) 0.016(3) -0.001(2) 0.004(2) 0.001(2)
C15 0.016(3) 0.020(3) 0.019(3) 0.001(2) -0.002(2) 0.007(2)
C16 0.014(3) 0.017(3) 0.023(3) -0.004(2) 0.003(2) 0.004(2)
C17 0.020(3) 0.018(3) 0.015(3) 0.000(2) 0.007(2) 0.004(2)
C18 0.012(3) 0.023(3) 0.021(3) -0.010(2) 0.005(2) 0.001(2)
C19 0.023(3) 0.008(2) 0.020(3) -0.001(2) 0.006(3) 0.002(2)
C20 0.020(3) 0.028(3) 0.015(3) 0.004(2) -0.001(2) 0.001(3)
Fe1 0.0128(3) 0.0125(3) 0.0131(3) -0.0001(3) 0.0018(3) 0.0009(4)
N1 0.017(2) 0.021(3) 0.010(2) -0.0010(19) -0.0007(19) -0.002(2)
O1 0.0148(18) 0.026(2) 0.020(2) -0.0004(19) -0.0032(16) 0.0076(19)

loop_
_atom_type_symbol
_atom_type_description
_atom_type_scat_dispersion_real
_atom_type_scat_dispersion_imag
_atom_type_scat_source
C C 0.0033 0.0016 'International Tables Vol C Tables 4.2.6.8 and 6.1.1.4'
H H 0.0000 0.0000 'International Tables Vol C Tables 4.2.6.8 and 6.1.1.4'
Fe Fe 0.3463 0.8444 'International Tables Vol C Tables 4.2.6.8 and 6.1.1.4'
N N 0.0061 0.0033 'International Tables Vol C Tables 4.2.6.8 and 6.1.1.4'
O O 0.0106 0.0060 'International Tables Vol C Tables 4.2.6.8 and 6.1.1.4'

loop_
_geom_angle_atom_site_label_1
_geom_angle_atom_site_label_2
_geom_angle_atom_site_label_3
_geom_angle
O1 C1 N1 124.6(5)
O1 C1 C2 128.8(5)
N1 C1 C2 106.6(4)
C9 C2 C3 135.6(5)
C9 C2 C1 118.6(5)
C3 C2 C1 105.9(4)
C4 C3 C8 118.9(5)
C4 C3 C2 134.3(5)
C8 C3 C2 106.5(5)
C3 C4 C5 119.8(5)
C3 C4 H4 120.1
C5 C4 H4 120.1
C6 C5 C4 120.1(5)
C6 C5 H5 119.9
C4 C5 H5 119.9
C5 C6 C7 120.9(5)
C5 C6 H6 119.5
C7 C6 H6 119.5
C8 C7 C6 118.3(5)
C8 C7 H7 120.9
C6 C7 H7 120.9
C7 C8 N1 128.5(5)
C7 C8 C3 121.8(5)
N1 C8 C3 109.7(5)
C2 C9 C10 128.8(5)
C2 C9 H9 115.6
C10 C9 H9 115.6
C14 C10 C9 128.8(5)
C14 C10 C11 106.4(5)
C9 C10 C11 124.7(5)
C14 C10 Fe1 68.6(3)
C9 C10 Fe1 124.9(4)
C11 C10 Fe1 67.9(3)
C12 C11 C10 108.5(5)
C12 C11 Fe1 70.2(3)
C10 C11 Fe1 70.6(3)
C12 C11 H11 125.8
C10 C11 H11 125.8
Fe1 C11 H11 125.0
C13 C12 C11 107.9(5)
C13 C12 Fe1 69.3(3)
C11 C12 Fe1 69.1(3)
C13 C12 H12 126.0
C11 C12 H12 126.0
Fe1 C12 H12 127.1
C12 C13 C14 108.6(5)
C12 C13 Fe1 70.2(3)
C14 C13 Fe1 69.6(3)
C12 C13 H13 125.7
C14 C13 H13 125.7
Fe1 C13 H13 126.1
C10 C14 C13 108.6(5)
C10 C14 Fe1 70.9(3)
C13 C14 Fe1 69.4(3)
C10 C14 H14 125.7
C13 C14 H14 125.7
Fe1 C14 H14 125.6
C16 C15 C19 107.6(5)
C16 C15 Fe1 69.5(3)
C19 C15 Fe1 69.1(3)
C16 C15 H15 126.2
C19 C15 H15 126.2
Fe1 C15 H15 126.8
C17 C16 C15 108.3(5)
C17 C16 Fe1 69.6(3)
C15 C16 Fe1 69.9(3)
C17 C16 H16 125.9
C15 C16 H16 125.9
Fe1 C16 H16 126.2
C16 C17 C18 107.9(5)
C16 C17 Fe1 69.8(3)
C18 C17 Fe1 69.5(3)
C16 C17 H17 126.0
C18 C17 H17 126.0
Fe1 C17 H17 126.2
C19 C18 C17 108.2(5)
C19 C18 Fe1 69.7(3)
C17 C18 Fe1 69.7(3)
C19 C18 H18 125.9
C17 C18 H18 125.9
Fe1 C18 H18 126.3
C18 C19 C15 108.0(5)
C18 C19 Fe1 69.7(3)
C15 C19 Fe1 70.0(3)
C18 C19 H19 126.0
C15 C19 H19 126.0
Fe1 C19 H19 125.8
N1 C20 H20A 109.5
N1 C20 H20B 109.5
H20A C20 H20B 109.5
N1 C20 H20C 109.5
H20A C20 H20C 109.5
H20B C20 H20C 109.5
C11 Fe1 C13 68.5(2)
C11 Fe1 C14 68.9(2)
C13 Fe1 C14 41.0(2)
C11 Fe1 C19 157.9(2)
C13 Fe1 C19 123.6(2)
C14 Fe1 C19 107.0(2)
C11 Fe1 C18 160.5(2)
C13 Fe1 C18 106.1(2)
C14 Fe1 C18 120.0(2)
C19 Fe1 C18 40.6(2)
C11 Fe1 C12 40.6(2)
C13 Fe1 C12 40.5(2)
C14 Fe1 C12 68.7(2)
C19 Fe1 C12 160.0(2)
C18 Fe1 C12 123.3(2)
C11 Fe1 C17 124.4(2)
C13 Fe1 C17 119.9(2)
C14 Fe1 C17 155.3(2)
C19 Fe1 C17 68.5(2)
C18 Fe1 C17 40.7(2)
C12 Fe1 C17 106.8(2)
C11 Fe1 C16 108.5(2)
C13 Fe1 C16 155.7(2)
C14 Fe1 C16 162.4(2)
C19 Fe1 C16 68.5(2)
C18 Fe1 C16 68.3(2)
C12 Fe1 C16 121.4(2)
C17 Fe1 C16 40.6(2)
C11 Fe1 C15 122.5(2)
C13 Fe1 C15 161.4(2)
C14 Fe1 C15 125.0(2)
C19 Fe1 C15 40.9(2)
C18 Fe1 C15 68.4(2)
C12 Fe1 C15 157.3(2)
C17 Fe1 C15 68.4(2)
C16 Fe1 C15 40.6(2)
C11 Fe1 C10 41.6(2)
C13 Fe1 C10 68.6(2)
C14 Fe1 C10 40.5(2)
C19 Fe1 C10 121.3(2)
C18 Fe1 C10 155.7(2)
C12 Fe1 C10 69.0(2)
C17 Fe1 C10 162.6(2)
C16 Fe1 C10 126.1(2)
C15 Fe1 C10 108.6(2)
C1 N1 C8 111.1(4)
C1 N1 C20 124.3(5)
C8 N1 C20 124.1(5)

loop_
_geom_bond_atom_site_label_1
_geom_bond_atom_site_label_2
_geom_bond_distance
C1 O1 1.224(6)
C1 N1 1.376(7)
C1 C2 1.499(7)
C2 C9 1.337(8)
C2 C3 1.474(7)
C3 C4 1.380(8)
C3 C8 1.416(7)
C4 C5 1.403(8)
C4 H4 0.9500
C5 C6 1.390(8)
C5 H5 0.9500
C6 C7 1.395(8)
C6 H6 0.9500
C7 C8 1.380(8)
C7 H7 0.9500
C8 N1 1.399(7)
C9 C10 1.450(8)
C9 H9 0.9500
C10 C14 1.423(8)
C10 C11 1.456(7)
C10 Fe1 2.069(5)
C11 C12 1.417(8)
C11 Fe1 2.033(6)
C11 H11 0.9500
C12 C13 1.414(8)
C12 Fe1 2.047(6)
C12 H12 0.9500
C13 C14 1.426(8)
C13 Fe1 2.036(5)
C13 H13 0.9500
C14 Fe1 2.039(5)
C14 H14 0.9500
C15 C16 1.425(8)
C15 C19 1.432(8)
C15 Fe1 2.056(6)
C15 H15 0.9500
C16 C17 1.421(8)
C16 Fe1 2.051(5)
C16 H16 0.9500
C17 C18 1.424(8)
C17 Fe1 2.047(5)
C17 H17 0.9500
C18 C19 1.418(8)
C18 Fe1 2.044(5)
C18 H18 0.9500
C19 Fe1 2.044(5)
C19 H19 0.9500
C20 N1 1.443(7)
C20 H20A 0.9800
C20 H20B 0.9800
C20 H20C 0.9800
